data_1555583
loop_
_publ_author_name
'Gorske, Benjamin C.'
'Mumford, Emily M.'
'Conry, Rebecca R.'

_publ_section_title
;
 Tandem Incorporation of Enantiomeric Residues Engenders Discrete Peptoid
 Structures.
;
_journal_issue 11
_journal_name_full 'Organic letters'
_journal_page_first 2780
_journal_page_last 2783
_journal_paper_doi 10.1021/acs.orglett.6b01283
_journal_volume 18
_journal_year 2016
_chemical_formula_sum 'C43 H47 N3 O5'
_chemical_formula_weight 685.83
_chemical_name_common bcg2-15B
_space_group_crystal_system monoclinic
_space_group_IT_number 4
_space_group_name_Hall 'P 2yb'
_space_group_name_H-M_alt 'P 1 21 1'
_atom_sites_solution_hydrogens mixed
_atom_sites_solution_primary direct
_atom_sites_solution_secondary difmap
_cell_angle_alpha 90
_cell_angle_beta 106.6250(10)
_cell_angle_gamma 90
_cell_formula_units_Z 2
_cell_length_a 8.9792(7)
_cell_length_b 16.1930(13)
_cell_length_c 13.2363(10)
_cell_measurement_reflns_used 7065
_cell_measurement_temperature 173.(2)
_cell_measurement_theta_max 28.5627
_cell_measurement_theta_min 2.3672
_cell_volume 1844.1(2)
_computing_cell_refinement 'APEX3 v2015.9-0 (Bruker AXS)'
_computing_data_collection 'Bruker SMART'
_computing_data_reduction 'SAINT V8.35A (Bruker AXS Inc., 2015)'
_computing_publication_material 'APEX3 v2015.9-0 (Bruker AXS)'
_computing_structure_refinement 'SHELXL-2014/7 (Sheldrick, 2014)'
_computing_structure_solution 'SHELXT 2014/4 (Sheldrick, 2014)'
_diffrn_ambient_temperature 173.(2)
_diffrn_detector_area_resol_mean 8.3660
_diffrn_measured_fraction_theta_full 0.980
_diffrn_measured_fraction_theta_max 0.980
_diffrn_measurement_device_type 'CCD area detector'
_diffrn_measurement_method 'phi and omega scans'
_diffrn_radiation_monochromator graphite
_diffrn_radiation_type MoK\a
_diffrn_radiation_wavelength 0.71073
_diffrn_reflns_av_R_equivalents 0.0187
_diffrn_reflns_av_unetI/netI 0.0284
_diffrn_reflns_limit_h_max 11
_diffrn_reflns_limit_h_min -10
_diffrn_reflns_limit_k_max 22
_diffrn_reflns_limit_k_min -20
_diffrn_reflns_limit_l_max 17
_diffrn_reflns_limit_l_min -18
_diffrn_reflns_number 17062
_diffrn_reflns_theta_full 29.39
_diffrn_reflns_theta_max 29.39
_diffrn_reflns_theta_min 1.61
_exptl_absorpt_coefficient_mu 0.081
_exptl_absorpt_correction_T_max 0.99
_exptl_absorpt_correction_T_min 0.87
_exptl_absorpt_correction_type multi-scan
_exptl_absorpt_process_details 'SADABS V2014/5 (Bruker AXS Inc.)'
_exptl_crystal_colour colorless
_exptl_crystal_density_diffrn 1.235
_exptl_crystal_density_method 'not measured'
_exptl_crystal_description plate
_exptl_crystal_F_000 732
_exptl_crystal_size_max 0.450
_exptl_crystal_size_mid 0.240
_exptl_crystal_size_min 0.130
_refine_diff_density_max 0.175
_refine_diff_density_min -0.164
_refine_ls_abs_structure_details
;

Flack x determined using 3274 quotients [(I+)-(I-)]/[(I+)+(I-)]
(Parsons, Flack and Wagner, Acta Cryst. B69 (2013) 249-259).
;
_refine_ls_abs_structure_Flack 0.6(4)
_refine_ls_extinction_method none
_refine_ls_goodness_of_fit_ref 1.047
_refine_ls_hydrogen_treatment mixed
_refine_ls_matrix_type full
_refine_ls_number_parameters 478
_refine_ls_number_reflns 8876
_refine_ls_number_restraints 4
_refine_ls_restrained_S_all 1.048
_refine_ls_R_factor_all 0.0463
_refine_ls_R_factor_gt 0.0405
_refine_ls_shift/su_max 0.000
_refine_ls_shift/su_mean 0.000
_refine_ls_structure_factor_coef Fsqd
_refine_ls_weighting_details 'w=1/[\s^2^(Fo^2^)+(0.0384P)^2^+0.2630P] where P=(Fo^2^+2Fc^2^)/3'
_refine_ls_weighting_scheme calc
_refine_ls_wR_factor_gt 0.0891
_refine_ls_wR_factor_ref 0.0939
_reflns_number_gt 8005
_reflns_number_total 8876
_reflns_threshold_expression 'I > 2\s(I)'
_cod_data_source_file ol6b01283_si_002.cif
_cod_data_source_block BG07b_new
_cod_database_code 1555583

loop_
_space_group_symop_operation_xyz
'x, y, z'
'-x, y+1/2, -z'

loop_
_atom_site_type_symbol
_atom_site_label
_atom_site_fract_x
_atom_site_fract_y
_atom_site_fract_z
_atom_site_U_iso_or_equiv
_atom_site_adp_type
_atom_site_calc_flag
_atom_site_refinement_flags_adp
_atom_site_refinement_flags_posn
_atom_site_occupancy
C C1 0.1874(3) 0.62790(17) 0.5755(2) 0.0488(6) Uani d . . 1
H H1A 0.0924 0.6495 0.5884 0.073 Uiso calc U R 1
H H1B 0.2762 0.6385 0.6373 0.073 Uiso calc U R 1
H H1C 0.1766 0.5683 0.5628 0.073 Uiso calc U R 1
C C2 0.2132(3) 0.67000(14) 0.48069(17) 0.0352(5) Uani d . . 1
O O71 0.16105(19) 0.74081(10) 0.45735(13) 0.0436(4) Uani d . . 1
N N1 0.2854(2) 0.62854(11) 0.42007(13) 0.0322(4) Uani d . . 1
C C3 0.3066(3) 0.66930(13) 0.32390(16) 0.0327(4) Uani d . . 1
H H3 0.2352 0.718 0.3083 0.039 Uiso calc U R 1
C C4 0.4710(3) 0.70232(15) 0.34506(18) 0.0398(5) Uani d . . 1
H H4A 0.545 0.6564 0.3628 0.06 Uiso calc U R 1
H H4B 0.4925 0.7414 0.404 0.06 Uiso calc U R 1
H H4C 0.4817 0.7305 0.282 0.06 Uiso calc U R 1
C C5 0.2541(3) 0.61062(13) 0.23050(16) 0.0336(4) Uani d . . 1
C C6 0.0912(3) 0.59429(14) 0.18651(17) 0.0356(5) Uani d . . 1
C C7 0.0444(3) 0.53554(15) 0.10257(18) 0.0441(6) Uani d . . 1
C C8 0.1579(3) 0.49736(17) 0.06354(19) 0.0506(6) Uani d . . 1
H H8 0.1267 0.459 0.0071 0.061 Uiso calc U R 1
C C9 0.3105(3) 0.51459(17) 0.10537(19) 0.0488(6) Uani d . . 1
H H9 0.3853 0.4883 0.078 0.059 Uiso calc U R 1
C C10 0.3595(3) 0.57135(15) 0.18939(17) 0.0402(5) Uani d . . 1
H H10 0.4673 0.5826 0.218 0.048 Uiso calc U R 1
C C11 -0.0262(3) 0.63133(16) 0.22393(19) 0.0421(5) Uani d . . 1
H H11 0.0021 0.671 0.279 0.051 Uiso calc U R 1
C C12 -0.1792(3) 0.61090(18) 0.1821(2) 0.0546(7) Uani d . . 1
H H12 -0.256 0.6369 0.2077 0.066 Uiso calc U R 1
C C13 -0.2241(3) 0.5515(2) 0.1011(2) 0.0602(8) Uani d . . 1
H H13 -0.3304 0.5365 0.074 0.072 Uiso calc U R 1
C C14 -0.1156(3) 0.51582(19) 0.0618(2) 0.0569(7) Uani d . . 1
H H14 -0.1473 0.4769 0.006 0.068 Uiso calc U R 1
C C15 0.3724(2) 0.55287(13) 0.45548(16) 0.0328(4) Uani d . . 1
H H15A 0.4075 0.5296 0.397 0.039 Uiso calc U R 1
H H15B 0.3035 0.5118 0.4748 0.039 Uiso calc U R 1
C C16 0.5145(3) 0.56848(13) 0.55100(15) 0.0317(4) Uani d . . 1
O O2 0.5322(2) 0.63560(9) 0.59567(12) 0.0406(4) Uani d . . 1
N N2 0.6093(2) 0.50322(11) 0.58800(13) 0.0320(4) Uani d . . 1
C C17 0.7416(3) 0.51646(14) 0.68367(17) 0.0359(5) Uani d . . 1
H H17 0.7162 0.5665 0.7198 0.043 Uiso calc U R 1
C C18 0.8877(3) 0.53683(18) 0.6518(2) 0.0510(6) Uani d . . 1
H H18A 0.8682 0.5851 0.6052 0.077 Uiso calc U R 1
H H18B 0.9155 0.4896 0.6146 0.077 Uiso calc U R 1
H H18C 0.9733 0.5489 0.715 0.077 Uiso calc U R 1
C C19 0.7558(3) 0.44481(14) 0.75986(16) 0.0364(5) Uani d . . 1
C C20 0.8856(3) 0.39565(16) 0.78807(19) 0.0457(6) Uani d . . 1
H H20 0.9691 0.4068 0.7593 0.055 Uiso calc U R 1
C C21 0.8983(4) 0.32842(17) 0.8593(2) 0.0542(7) Uani d . . 1
H H21 0.9903 0.2959 0.8786 0.065 Uiso calc U R 1
C C22 0.7794(4) 0.31075(17) 0.8996(2) 0.0554(7) Uani d . . 1
H H22 0.7882 0.2652 0.9461 0.067 Uiso calc U R 1
C C23 0.6425(3) 0.35890(15) 0.87366(18) 0.0459(6) Uani d . . 1
C C24 0.6313(3) 0.42789(14) 0.80493(16) 0.0373(5) Uani d . . 1
C C25 0.4952(3) 0.47768(15) 0.78475(18) 0.0414(5) Uani d . . 1
H H25 0.4864 0.5253 0.7416 0.05 Uiso calc U R 1
C C26 0.3766(3) 0.45800(19) 0.8266(2) 0.0531(7) Uani d . . 1
H H26 0.2863 0.4918 0.8115 0.064 Uiso calc U R 1
C C27 0.3874(4) 0.3886(2) 0.8913(2) 0.0592(8) Uani d . . 1
H H27 0.3037 0.3748 0.9187 0.071 Uiso calc U R 1
C C28 0.5169(4) 0.34089(18) 0.9150(2) 0.0571(7) Uani d . . 1
H H28 0.5236 0.2946 0.9602 0.069 Uiso calc U R 1
C C29 0.6158(3) 0.43056(13) 0.52406(16) 0.0324(4) Uani d . . 1
H H29A 0.5092 0.4093 0.4927 0.039 Uiso calc U R 1
H H29B 0.677 0.3868 0.5698 0.039 Uiso calc U R 1
C C30 0.6897(3) 0.45036(13) 0.43578(16) 0.0333(4) Uani d . . 1
O O3 0.6747(2) 0.51903(10) 0.39453(13) 0.0444(4) Uani d . . 1
N N3 0.7638(2) 0.38828(11) 0.40447(14) 0.0351(4) Uani d . D 1
H H30 0.776(3) 0.3427(15) 0.441(2) 0.050(8) Uiso d . D 1
C C31 0.8284(3) 0.39957(14) 0.31470(16) 0.0357(5) Uani d . . 1
H H31 0.7609 0.4407 0.2663 0.043 Uiso calc U R 1
C C32 0.9900(3) 0.43742(15) 0.3534(2) 0.0450(6) Uani d . . 1
H H32A 1.0592 0.3995 0.403 0.068 Uiso calc U R 1
H H32B 0.9841 0.4899 0.3889 0.068 Uiso calc U R 1
H H32C 1.0308 0.4472 0.2933 0.068 Uiso calc U R 1
C C33 0.8184(3) 0.31943(14) 0.25281(16) 0.0358(5) Uani d . . 1
C C34 0.6697(3) 0.28342(14) 0.20330(16) 0.0381(5) Uani d . . 1
C C35 0.6637(3) 0.20804(15) 0.14568(18) 0.0443(6) Uani d . . 1
C C36 0.8030(4) 0.17299(16) 0.13543(19) 0.0502(6) Uani d . . 1
H H36 0.7991 0.1235 0.0962 0.06 Uiso calc U R 1
C C37 0.9418(4) 0.20946(17) 0.1811(2) 0.0505(6) Uani d . . 1
H H37 1.0343 0.1856 0.1728 0.061 Uiso calc U R 1
C C38 0.9506(3) 0.28246(15) 0.24061(19) 0.0437(5) Uani d . . 1
H H38 1.0492 0.3066 0.2729 0.052 Uiso calc U R 1
C C39 0.5265(3) 0.31899(17) 0.20714(19) 0.0452(6) Uani d . . 1
H H39 0.5276 0.3696 0.2437 0.054 Uiso calc U R 1
C C40 0.3873(3) 0.28188(19) 0.1593(2) 0.0538(7) Uani d . . 1
H H40 0.2932 0.3067 0.163 0.065 Uiso calc U R 1
C C41 0.3831(4) 0.20681(19) 0.1045(2) 0.0589(7) Uani d . . 1
H H41 0.2863 0.1808 0.0723 0.071 Uiso calc U R 1
C C42 0.5169(4) 0.17176(17) 0.0976(2) 0.0552(7) Uani d . . 1
H H42 0.5122 0.1216 0.0596 0.066 Uiso calc U R 1
O O70 0.8562(3) 0.77369(15) 0.45952(18) 0.0663(6) Uani d . . 1
H H70 0.947 0.7576 0.4646 0.099 Uiso calc U R 1
O O60 0.6718(3) 0.80060(14) 0.59721(18) 0.0581(5) Uani d . D 1
H H60A 0.643(5) 0.7511(19) 0.612(4) 0.122(17) Uiso d . D 1
H H60B 0.732(3) 0.7851(17) 0.554(2) 0.048(8) Uiso d . D 1
C C70 0.8071(4) 0.8277(2) 0.3738(3) 0.0697(9) Uani d . . 1
H H70A 0.7049 0.8502 0.3715 0.105 Uiso calc U R 1
H H70B 0.8001 0.7978 0.3083 0.105 Uiso calc U R 1
H H70C 0.882 0.873 0.3818 0.105 Uiso calc U R 1

loop_
_atom_site_aniso_label
_atom_site_aniso_U_11
_atom_site_aniso_U_22
_atom_site_aniso_U_33
_atom_site_aniso_U_12
_atom_site_aniso_U_13
_atom_site_aniso_U_23
C1 0.0573(16) 0.0491(15) 0.0485(13) -0.0007(12) 0.0289(12) -0.0024(11)
C2 0.0332(11) 0.0357(12) 0.0365(10) -0.0030(9) 0.0094(9) -0.0076(9)
O71 0.0468(10) 0.0362(9) 0.0484(9) 0.0038(8) 0.0144(8) -0.0076(7)
N1 0.0359(9) 0.0297(9) 0.0313(8) -0.0003(7) 0.0099(7) 0.0002(7)
C3 0.0371(11) 0.0306(10) 0.0296(9) -0.0007(9) 0.0084(8) 0.0009(8)
C4 0.0427(13) 0.0381(12) 0.0381(11) -0.0071(10) 0.0109(10) 0.0011(9)
C5 0.0381(11) 0.0326(11) 0.0286(10) -0.0014(9) 0.0071(8) 0.0027(8)
C6 0.0394(12) 0.0337(11) 0.0303(10) -0.0024(9) 0.0045(9) 0.0071(8)
C7 0.0508(14) 0.0431(13) 0.0320(11) -0.0067(11) 0.0014(10) 0.0048(9)
C8 0.0695(18) 0.0478(15) 0.0315(11) -0.0055(13) 0.0095(11) -0.0070(10)
C9 0.0602(16) 0.0506(15) 0.0376(12) 0.0046(13) 0.0171(11) -0.0043(11)
C10 0.0426(13) 0.0438(13) 0.0349(11) 0.0018(10) 0.0122(10) 0.0002(9)
C11 0.0374(12) 0.0422(13) 0.0434(12) 0.0008(10) 0.0063(9) 0.0070(10)
C12 0.0368(13) 0.0601(17) 0.0624(17) 0.0012(12) 0.0066(12) 0.0142(14)
C13 0.0414(15) 0.0642(18) 0.0603(16) -0.0136(13) -0.0092(13) 0.0154(14)
C14 0.0584(17) 0.0563(16) 0.0422(13) -0.0146(14) -0.0075(12) 0.0031(12)
C15 0.0368(11) 0.0300(11) 0.0318(10) -0.0017(9) 0.0100(8) -0.0007(8)
C16 0.0394(12) 0.0292(10) 0.0284(9) -0.0039(9) 0.0129(8) 0.0007(8)
O2 0.0509(10) 0.0291(8) 0.0391(8) -0.0019(7) 0.0084(7) -0.0050(7)
N2 0.0361(10) 0.0298(9) 0.0298(8) -0.0035(7) 0.0088(7) -0.0027(7)
C17 0.0379(12) 0.0355(11) 0.0325(10) -0.0036(9) 0.0071(9) -0.0052(9)
C18 0.0404(13) 0.0587(16) 0.0526(14) -0.0134(12) 0.0112(11) -0.0021(13)
C19 0.0420(12) 0.0352(11) 0.0278(9) 0.0003(9) 0.0030(9) -0.0073(8)
C20 0.0475(14) 0.0479(14) 0.0370(11) 0.0060(11) 0.0046(10) -0.0070(10)
C21 0.0625(17) 0.0451(14) 0.0431(13) 0.0164(13) -0.0043(12) -0.0052(11)
C22 0.082(2) 0.0395(13) 0.0345(12) 0.0046(14) 0.0000(12) 0.0024(10)
C23 0.0658(16) 0.0397(13) 0.0278(10) -0.0052(12) 0.0066(10) -0.0031(9)
C24 0.0504(13) 0.0340(11) 0.0252(9) -0.0032(10) 0.0072(9) -0.0060(8)
C25 0.0491(14) 0.0417(13) 0.0340(11) -0.0010(11) 0.0130(10) -0.0046(9)
C26 0.0575(16) 0.0592(17) 0.0474(14) -0.0037(13) 0.0226(12) -0.0121(12)
C27 0.071(2) 0.0689(19) 0.0452(14) -0.0196(16) 0.0281(14) -0.0092(14)
C28 0.088(2) 0.0509(15) 0.0332(12) -0.0165(15) 0.0177(13) 0.0019(11)
C29 0.0388(11) 0.0279(10) 0.0305(9) -0.0015(9) 0.0101(8) -0.0005(8)
C30 0.0376(11) 0.0309(11) 0.0306(9) -0.0003(9) 0.0083(8) -0.0013(8)
O3 0.0594(11) 0.0324(8) 0.0491(9) 0.0097(8) 0.0275(8) 0.0097(7)
N3 0.0483(11) 0.0279(9) 0.0307(9) 0.0030(8) 0.0138(8) 0.0019(7)
C31 0.0464(13) 0.0316(11) 0.0306(10) 0.0039(9) 0.0135(9) 0.0029(8)
C32 0.0514(14) 0.0379(13) 0.0473(13) -0.0026(11) 0.0166(11) -0.0006(10)
C33 0.0488(13) 0.0327(11) 0.0282(9) 0.0057(10) 0.0145(9) 0.0023(8)
C34 0.0533(14) 0.0342(11) 0.0275(9) 0.0008(10) 0.0129(9) 0.0032(8)
C35 0.0664(17) 0.0337(12) 0.0314(11) -0.0010(11) 0.0115(11) 0.0023(9)
C36 0.081(2) 0.0353(12) 0.0367(12) 0.0108(13) 0.0211(12) 0.0002(10)
C37 0.0682(18) 0.0450(14) 0.0428(13) 0.0167(13) 0.0230(12) 0.0023(11)
C38 0.0536(15) 0.0417(13) 0.0385(11) 0.0068(11) 0.0174(10) 0.0036(10)
C39 0.0528(15) 0.0465(14) 0.0363(11) 0.0009(12) 0.0128(10) -0.0010(10)
C40 0.0525(16) 0.0640(18) 0.0445(13) -0.0048(13) 0.0131(12) 0.0021(13)
C41 0.0659(19) 0.0592(17) 0.0474(14) -0.0213(15) 0.0093(13) 0.0011(13)
C42 0.081(2) 0.0408(14) 0.0413(13) -0.0106(14) 0.0137(13) -0.0012(11)
O70 0.0569(12) 0.0762(15) 0.0687(13) 0.0103(11) 0.0227(10) 0.0138(11)
O60 0.0568(12) 0.0536(12) 0.0653(12) -0.0045(10) 0.0198(10) -0.0028(10)
C70 0.0566(18) 0.081(2) 0.0687(19) -0.0035(17) 0.0138(15) 0.0138(18)

loop_
_atom_type_symbol
_atom_type_description
_atom_type_scat_dispersion_real
_atom_type_scat_dispersion_imag
_atom_type_scat_source
C C 0.0033 0.0016 'International Tables Vol C Tables 4.2.6.8 and 6.1.1.4'
H H 0.0000 0.0000 'International Tables Vol C Tables 4.2.6.8 and 6.1.1.4'
N N 0.0061 0.0033 'International Tables Vol C Tables 4.2.6.8 and 6.1.1.4'
O O 0.0106 0.0060 'International Tables Vol C Tables 4.2.6.8 and 6.1.1.4'

loop_
_geom_angle_atom_site_label_1
_geom_angle_atom_site_label_2
_geom_angle_atom_site_label_3
_geom_angle
C2 C1 H1A 109.5
C2 C1 H1B 109.5
H1A C1 H1B 109.5
C2 C1 H1C 109.5
H1A C1 H1C 109.5
H1B C1 H1C 109.5
O71 C2 N1 121.5(2)
O71 C2 C1 119.2(2)
N1 C2 C1 119.2(2)
C2 N1 C15 122.22(18)
C2 N1 C3 119.22(17)
C15 N1 C3 117.27(17)
N1 C3 C4 110.66(17)
N1 C3 C5 109.31(17)
C4 C3 C5 115.34(18)
N1 C3 H3 107.0
C4 C3 H3 107.0
C5 C3 H3 107.0
C3 C4 H4A 109.5
C3 C4 H4B 109.5
H4A C4 H4B 109.5
C3 C4 H4C 109.5
H4A C4 H4C 109.5
H4B C4 H4C 109.5
C10 C5 C6 119.4(2)
C10 C5 C3 121.43(19)
C6 C5 C3 119.13(19)
C11 C6 C7 118.0(2)
C11 C6 C5 123.6(2)
C7 C6 C5 118.4(2)
C8 C7 C14 121.4(2)
C8 C7 C6 119.6(2)
C14 C7 C6 119.0(3)
C9 C8 C7 120.9(2)
C9 C8 H8 119.6
C7 C8 H8 119.6
C8 C9 C10 120.5(2)
C8 C9 H9 119.7
C10 C9 H9 119.7
C5 C10 C9 121.2(2)
C5 C10 H10 119.4
C9 C10 H10 119.4
C12 C11 C6 121.1(2)
C12 C11 H11 119.4
C6 C11 H11 119.4
C11 C12 C13 120.6(3)
C11 C12 H12 119.7
C13 C12 H12 119.7
C14 C13 C12 120.1(2)
C14 C13 H13 120.0
C12 C13 H13 120.0
C13 C14 C7 121.2(3)
C13 C14 H14 119.4
C7 C14 H14 119.4
N1 C15 C16 111.64(17)
N1 C15 H15A 109.3
C16 C15 H15A 109.3
N1 C15 H15B 109.3
C16 C15 H15B 109.3
H15A C15 H15B 108.0
O2 C16 N2 122.35(19)
O2 C16 C15 120.30(19)
N2 C16 C15 117.10(18)
C16 N2 C29 122.90(17)
C16 N2 C17 117.51(17)
C29 N2 C17 117.14(17)
N2 C17 C19 110.54(18)
N2 C17 C18 109.71(18)
C19 C17 C18 115.7(2)
N2 C17 H17 106.8
C19 C17 H17 106.8
C18 C17 H17 106.8
C17 C18 H18A 109.5
C17 C18 H18B 109.5
H18A C18 H18B 109.5
C17 C18 H18C 109.5
H18A C18 H18C 109.5
H18B C18 H18C 109.5
C20 C19 C24 118.6(2)
C20 C19 C17 121.8(2)
C24 C19 C17 119.6(2)
C19 C20 C21 121.6(3)
C19 C20 H20 119.2
C21 C20 H20 119.2
C22 C21 C20 120.0(3)
C22 C21 H21 120.0
C20 C21 H21 120.0
C21 C22 C23 121.2(2)
C21 C22 H22 119.4
C23 C22 H22 119.4
C22 C23 C28 121.7(3)
C22 C23 C24 119.0(3)
C28 C23 C24 119.2(3)
C25 C24 C23 117.6(2)
C25 C24 C19 122.8(2)
C23 C24 C19 119.5(2)
C26 C25 C24 121.1(2)
C26 C25 H25 119.4
C24 C25 H25 119.4
C25 C26 C27 120.5(3)
C25 C26 H26 119.7
C27 C26 H26 119.7
C28 C27 C26 120.3(3)
C28 C27 H27 119.9
C26 C27 H27 119.9
C27 C28 C23 121.2(3)
C27 C28 H28 119.4
C23 C28 H28 119.4
N2 C29 C30 111.77(17)
N2 C29 H29A 109.3
C30 C29 H29A 109.3
N2 C29 H29B 109.3
C30 C29 H29B 109.3
H29A C29 H29B 107.9
O3 C30 N3 123.0(2)
O3 C30 C29 120.76(19)
N3 C30 C29 116.21(18)
C30 N3 C31 120.16(18)
C30 N3 H30 117.1(19)
C31 N3 H30 122.6(19)
N3 C31 C32 109.59(18)
N3 C31 C33 110.57(18)
C32 C31 C33 115.3(2)
N3 C31 H31 107.0
C32 C31 H31 107.0
C33 C31 H31 107.0
C31 C32 H32A 109.5
C31 C32 H32B 109.5
H32A C32 H32B 109.5
C31 C32 H32C 109.5
H32A C32 H32C 109.5
H32B C32 H32C 109.5
C38 C33 C34 119.4(2)
C38 C33 C31 120.8(2)
C34 C33 C31 119.8(2)
C39 C34 C35 117.9(2)
C39 C34 C33 123.5(2)
C35 C34 C33 118.6(2)
C36 C35 C42 121.6(2)
C36 C35 C34 119.6(2)
C42 C35 C34 118.8(2)
C37 C36 C35 120.5(2)
C37 C36 H36 119.7
C35 C36 H36 119.7
C36 C37 C38 120.7(3)
C36 C37 H37 119.6
C38 C37 H37 119.6
C33 C38 C37 121.1(3)
C33 C38 H38 119.4
C37 C38 H38 119.4
C40 C39 C34 121.4(2)
C40 C39 H39 119.3
C34 C39 H39 119.3
C39 C40 C41 120.2(3)
C39 C40 H40 119.9
C41 C40 H40 119.9
C42 C41 C40 120.1(3)
C42 C41 H41 120.0
C40 C41 H41 120.0
C41 C42 C35 121.7(3)
C41 C42 H42 119.2
C35 C42 H42 119.2
C70 O70 H70 109.5
H60A O60 H60B 99.(3)
O70 C70 H70A 109.5
O70 C70 H70B 109.5
H70A C70 H70B 109.5
O70 C70 H70C 109.5
H70A C70 H70C 109.5
H70B C70 H70C 109.5

loop_
_geom_bond_atom_site_label_1
_geom_bond_atom_site_label_2
_geom_bond_distance
C1 C2 1.504(3)
C1 H1A 0.98
C1 H1B 0.98
C1 H1C 0.98
C2 O71 1.244(3)
C2 N1 1.346(3)
N1 C15 1.457(3)
N1 C3 1.494(3)
C3 C4 1.519(3)
C3 C5 1.523(3)
C3 H3 1.0
C4 H4A 0.98
C4 H4B 0.98
C4 H4C 0.98
C5 C10 1.375(3)
C5 C6 1.436(3)
C6 C11 1.419(3)
C6 C7 1.431(3)
C7 C8 1.410(4)
C7 C14 1.419(4)
C8 C9 1.352(4)
C8 H8 0.95
C9 C10 1.413(3)
C9 H9 0.95
C10 H10 0.95
C11 C12 1.367(4)
C11 H11 0.95
C12 C13 1.410(4)
C12 H12 0.95
C13 C14 1.359(5)
C13 H13 0.95
C14 H14 0.95
C15 C16 1.539(3)
C15 H15A 0.99
C15 H15B 0.99
C16 O2 1.226(3)
C16 N2 1.357(3)
N2 C29 1.460(3)
N2 C17 1.483(3)
C17 C19 1.519(3)
C17 C18 1.524(3)
C17 H17 1.0
C18 H18A 0.98
C18 H18B 0.98
C18 H18C 0.98
C19 C20 1.373(3)
C19 C24 1.436(3)
C20 C21 1.423(4)
C20 H20 0.95
C21 C22 1.354(4)
C21 H21 0.95
C22 C23 1.413(4)
C22 H22 0.95
C23 C28 1.418(4)
C23 C24 1.426(3)
C24 C25 1.424(3)
C25 C26 1.371(4)
C25 H25 0.95
C26 C27 1.400(4)
C26 H26 0.95
C27 C28 1.355(4)
C27 H27 0.95
C28 H28 0.95
C29 C30 1.534(3)
C29 H29A 0.99
C29 H29B 0.99
C30 O3 1.229(3)
C30 N3 1.335(3)
N3 C31 1.475(3)
N3 H30 0.87(2)
C31 C32 1.523(3)
C31 C33 1.523(3)
C31 H31 1.0
C32 H32A 0.98
C32 H32B 0.98
C32 H32C 0.98
C33 C38 1.379(3)
C33 C34 1.433(3)
C34 C39 1.423(4)
C34 C35 1.432(3)
C35 C36 1.415(4)
C35 C42 1.416(4)
C36 C37 1.355(4)
C36 H36 0.95
C37 C38 1.411(4)
C37 H37 0.95
C38 H38 0.95
C39 C40 1.368(4)
C39 H39 0.95
C40 C41 1.411(4)
C40 H40 0.95
C41 C42 1.355(5)
C41 H41 0.95
C42 H42 0.95
O70 C70 1.400(4)
O70 H70 0.84
O60 H60A 0.88(3)
O60 H60B 0.93(2)
C70 H70A 0.98
C70 H70B 0.98
C70 H70C 0.98

loop_
_geom_torsion_atom_site_label_1
_geom_torsion_atom_site_label_2
_geom_torsion_atom_site_label_3
_geom_torsion_atom_site_label_4
_geom_torsion
O71 C2 N1 C15 168.2(2)
C1 C2 N1 C15 -15.2(3)
O71 C2 N1 C3 1.5(3)
C1 C2 N1 C3 178.1(2)
C2 N1 C3 C4 100.6(2)
C15 N1 C3 C4 -66.7(2)
C2 N1 C3 C5 -131.3(2)
C15 N1 C3 C5 61.4(2)
N1 C3 C5 C10 -106.6(2)
C4 C3 C5 C10 18.8(3)
N1 C3 C5 C6 71.6(2)
C4 C3 C5 C6 -163.02(19)
C10 C5 C6 C11 179.6(2)
C3 C5 C6 C11 1.3(3)
C10 C5 C6 C7 1.6(3)
C3 C5 C6 C7 -176.61(19)
C11 C6 C7 C8 -179.9(2)
C5 C6 C7 C8 -1.8(3)
C11 C6 C7 C14 -1.1(3)
C5 C6 C7 C14 177.0(2)
C14 C7 C8 C9 -177.8(3)
C6 C7 C8 C9 1.0(4)
C7 C8 C9 C10 0.0(4)
C6 C5 C10 C9 -0.7(3)
C3 C5 C10 C9 177.6(2)
C8 C9 C10 C5 -0.2(4)
C7 C6 C11 C12 0.8(3)
C5 C6 C11 C12 -177.2(2)
C6 C11 C12 C13 0.7(4)
C11 C12 C13 C14 -1.9(4)
C12 C13 C14 C7 1.6(4)
C8 C7 C14 C13 178.7(3)
C6 C7 C14 C13 -0.1(4)
C2 N1 C15 C16 -64.3(3)
C3 N1 C15 C16 102.6(2)
N1 C15 C16 O2 8.8(3)
N1 C15 C16 N2 -176.86(17)
O2 C16 N2 C29 -164.1(2)
C15 C16 N2 C29 21.7(3)
O2 C16 N2 C17 -2.5(3)
C15 C16 N2 C17 -176.66(18)
C16 N2 C17 C19 136.0(2)
C29 N2 C17 C19 -61.3(2)
C16 N2 C17 C18 -95.2(2)
C29 N2 C17 C18 67.5(2)
N2 C17 C19 C20 118.0(2)
C18 C17 C19 C20 -7.4(3)
N2 C17 C19 C24 -62.6(2)
C18 C17 C19 C24 172.0(2)
C24 C19 C20 C21 0.8(3)
C17 C19 C20 C21 -179.8(2)
C19 C20 C21 C22 1.2(4)
C20 C21 C22 C23 -1.1(4)
C21 C22 C23 C28 179.8(2)
C21 C22 C23 C24 -0.9(4)
C22 C23 C24 C25 -176.8(2)
C28 C23 C24 C25 2.6(3)
C22 C23 C24 C19 2.8(3)
C28 C23 C24 C19 -177.9(2)
C20 C19 C24 C25 176.8(2)
C17 C19 C24 C25 -2.6(3)
C20 C19 C24 C23 -2.7(3)
C17 C19 C24 C23 177.89(19)
C23 C24 C25 C26 -2.5(3)
C19 C24 C25 C26 177.9(2)
C24 C25 C26 C27 0.6(4)
C25 C26 C27 C28 1.3(4)
C26 C27 C28 C23 -1.3(4)
C22 C23 C28 C27 178.6(3)
C24 C23 C28 C27 -0.7(4)
C16 N2 C29 C30 69.3(3)
C17 N2 C29 C30 -92.5(2)
N2 C29 C30 O3 -31.8(3)
N2 C29 C30 N3 151.02(19)
O3 C30 N3 C31 -1.7(3)
C29 C30 N3 C31 175.42(19)
C30 N3 C31 C32 85.4(2)
C30 N3 C31 C33 -146.3(2)
N3 C31 C33 C38 -120.7(2)
C32 C31 C33 C38 4.3(3)
N3 C31 C33 C34 61.6(2)
C32 C31 C33 C34 -173.37(19)
C38 C33 C34 C39 -177.0(2)
C31 C33 C34 C39 0.8(3)
C38 C33 C34 C35 2.3(3)
C31 C33 C34 C35 -179.96(19)
C39 C34 C35 C36 176.8(2)
C33 C34 C35 C36 -2.6(3)
C39 C34 C35 C42 -1.4(3)
C33 C34 C35 C42 179.3(2)
C42 C35 C36 C37 179.1(2)
C34 C35 C36 C37 1.1(3)
C35 C36 C37 C38 0.7(4)
C34 C33 C38 C37 -0.6(3)
C31 C33 C38 C37 -178.3(2)
C36 C37 C38 C33 -1.0(4)
C35 C34 C39 C40 1.3(3)
C33 C34 C39 C40 -179.5(2)
C34 C39 C40 C41 -0.1(4)
C39 C40 C41 C42 -1.0(4)
C40 C41 C42 C35 0.9(4)
C36 C35 C42 C41 -177.7(2)
C34 C35 C42 C41 0.4(4)
